data_7025201
loop_
_publ_author_name
'Blank, Frederik'
'Scherer, Harald'
'Ruiz, Jos\'e'
'Rodr\'iguez, Venancio'
'Janiak, Christoph'

_publ_section_title
;
 Palladium(II) complexes with pentafluorophenyl ligands: structures, C6F5
 fluxionality by 2D-NMR studies and pre-catalysts for the vinyl addition
 polymerization of norbornene.
;
_journal_issue 15
_journal_name_full 'Dalton transactions (Cambridge, England : 2003)'
_journal_page_first 3609
_journal_page_last 3619
_journal_paper_doi 10.1039/b925674a
_journal_volume 39
_journal_year 2010
_chemical_formula_moiety 'C17 H16 Cl F5 N4 Pd'
_chemical_formula_sum 'C17 H16 Cl F5 N4 Pd'
_chemical_formula_weight 513.19
_chemical_name_systematic
;
{bis(3,5-dimethylpyrazolyl)methane}-chloro-pentafluorophenyl-palladium(II)
;
_space_group_IT_number 14
_symmetry_cell_setting monoclinic
_symmetry_space_group_name_Hall '-P 2ybc'
_symmetry_space_group_name_H-M 'P 1 21/c 1'
_atom_sites_solution_hydrogens geom
_atom_sites_solution_primary direct
_atom_sites_solution_secondary difmap
_audit_creation_method SHELXL-97
_cell_angle_alpha 90.00
_cell_angle_beta 96.7630(10)
_cell_angle_gamma 90.00
_cell_formula_units_Z 4
_cell_length_a 7.1660(3)
_cell_length_b 17.2246(6)
_cell_length_c 15.2372(6)
_cell_measurement_reflns_used 9582
_cell_measurement_temperature 100(2)
_cell_measurement_theta_max 28.16
_cell_measurement_theta_min 2.36
_cell_volume 1867.66(13)
_computing_cell_refinement 'SAINT (Bruker, 2006)'
_computing_data_collection 'SMART (Bruker 1997)'
_computing_data_reduction SAINT
_computing_molecular_graphics 'DIAMOND (Crystal Impact, 2009)'
_computing_structure_refinement 'SHELXL97 (Sheldrick, 2008)'
_computing_structure_solution 'SHELXS97 (Sheldrick, 2008)'
_diffrn_ambient_temperature 100(2)
_diffrn_measured_fraction_theta_full 0.996
_diffrn_measured_fraction_theta_max 0.996
_diffrn_measurement_device_type 'Bruker Smart CCD area diffractometer'
_diffrn_measurement_method '\w scans'
_diffrn_radiation_monochromator graphite
_diffrn_radiation_source 'fine-focus sealed tube'
_diffrn_radiation_type MoK\a
_diffrn_radiation_wavelength 0.71073
_diffrn_reflns_av_R_equivalents 0.0279
_diffrn_reflns_av_sigmaI/netI 0.0223
_diffrn_reflns_limit_h_max 9
_diffrn_reflns_limit_h_min -9
_diffrn_reflns_limit_k_max 22
_diffrn_reflns_limit_k_min -21
_diffrn_reflns_limit_l_max 19
_diffrn_reflns_limit_l_min -19
_diffrn_reflns_number 20956
_diffrn_reflns_theta_full 27.15
_diffrn_reflns_theta_max 27.15
_diffrn_reflns_theta_min 1.79
_exptl_absorpt_coefficient_mu 1.195
_exptl_absorpt_correction_T_max 0.9427
_exptl_absorpt_correction_T_min 0.8227
_exptl_absorpt_correction_type multi-scan
_exptl_absorpt_process_details '(<i>SADABS</i>; Sheldrick, 1996)'
_exptl_crystal_colour colorless
_exptl_crystal_density_diffrn 1.825
_exptl_crystal_density_method 'not measured'
_exptl_crystal_description prism
_exptl_crystal_F_000 1016
_exptl_crystal_size_max 0.17
_exptl_crystal_size_mid 0.16
_exptl_crystal_size_min 0.05
_refine_diff_density_max 0.736
_refine_diff_density_min -0.705
_refine_diff_density_rms 0.097
_refine_ls_extinction_method none
_refine_ls_goodness_of_fit_ref 1.067
_refine_ls_hydrogen_treatment constr
_refine_ls_matrix_type full
_refine_ls_number_parameters 253
_refine_ls_number_reflns 4116
_refine_ls_number_restraints 0
_refine_ls_restrained_S_all 1.067
_refine_ls_R_factor_all 0.0319
_refine_ls_R_factor_gt 0.0293
_refine_ls_shift/su_max 0.001
_refine_ls_shift/su_mean 0.000
_refine_ls_structure_factor_coef Fsqd
_refine_ls_weighting_details 'calc w=1/[\s^2^(Fo^2^)+(0.0356P)^2^+3.4764P] where P=(Fo^2^+2Fc^2^)/3'
_refine_ls_weighting_scheme calc
_refine_ls_wR_factor_gt 0.0728
_refine_ls_wR_factor_ref 0.0744
_reflns_number_gt 3846
_reflns_number_total 4116
_reflns_threshold_expression >2sigma(I)
_cod_data_source_file b925674a.txt
_cod_data_source_block vrff1s
_cod_depositor_comments
;
The following automatic conversions were performed:

'_symmetry_cell_setting' value 'Monoclinic' changed to 'monoclinic'
according to /home/saulius/struct/CIF-dictionaries/cif_core.dic
dictionary named 'cif_core.dic' version 2.4.2 from 2011-04-26.

Automatic conversion script
Id: cif_fix_values 1891 2012-01-12 08:04:46Z andrius 
;
_cod_original_sg_symbol_H-M P2(1)/c
_cod_database_code 7025201

loop_
_symmetry_equiv_pos_as_xyz
'x, y, z'
'-x, y+1/2, -z+1/2'
'-x, -y, -z'
'x, -y-1/2, z-1/2'

loop_
_atom_site_label
_atom_site_type_symbol
_atom_site_fract_x
_atom_site_fract_y
_atom_site_fract_z
_atom_site_U_iso_or_equiv
_atom_site_adp_type
_atom_site_occupancy
_atom_site_symmetry_multiplicity
_atom_site_calc_flag
_atom_site_refinement_flags
Pd Pd 0.22862(3) 0.318141(11) 0.243496(12) 0.01079(7) Uani 1 1 d .
Cl Cl 0.44359(9) 0.33772(4) 0.36559(4) 0.01620(13) Uani 1 1 d .
C1 C 0.2022(4) 0.43277(15) 0.22699(17) 0.0138(5) Uani 1 1 d .
C2 C 0.1590(4) 0.48772(15) 0.28802(17) 0.0161(5) Uani 1 1 d .
C3 C 0.1541(4) 0.56665(16) 0.27165(18) 0.0181(5) Uani 1 1 d .
C4 C 0.1914(4) 0.59447(16) 0.1907(2) 0.0216(6) Uani 1 1 d .
C5 C 0.2331(4) 0.54230(17) 0.12759(19) 0.0224(6) Uani 1 1 d .
C6 C 0.2392(4) 0.46388(16) 0.14669(17) 0.0172(5) Uani 1 1 d .
F1 F 0.1158(2) 0.46564(9) 0.36837(10) 0.0229(4) Uani 1 1 d .
F2 F 0.1149(3) 0.61680(9) 0.33479(12) 0.0262(4) Uani 1 1 d .
F3 F 0.1901(3) 0.67120(10) 0.17511(13) 0.0333(4) Uani 1 1 d .
F4 F 0.2718(3) 0.56780(11) 0.04805(12) 0.0358(5) Uani 1 1 d .
F5 F 0.2878(3) 0.41658(10) 0.08194(10) 0.0232(4) Uani 1 1 d .
N1 N 0.3056(3) 0.16799(12) 0.15831(14) 0.0134(4) Uani 1 1 d .
N2 N 0.2819(3) 0.19710(13) 0.24009(14) 0.0136(4) Uani 1 1 d .
C7 C 0.3008(4) 0.13671(15) 0.29508(17) 0.0157(5) Uani 1 1 d .
C8 C 0.3377(4) 0.06915(16) 0.24825(18) 0.0191(5) Uani 1 1 d .
H8 H 0.3582 0.0185 0.2721 0.023 Uiso 1 1 calc R
C9 C 0.3385(4) 0.09051(15) 0.16144(18) 0.0168(5) Uani 1 1 d .
C10 C 0.2834(4) 0.14493(17) 0.39129(18) 0.0217(6) Uani 1 1 d .
H10A H 0.2575 0.1993 0.4046 0.033 Uiso 1 1 calc R
H10B H 0.4010 0.1287 0.4258 0.033 Uiso 1 1 calc R
H10C H 0.1802 0.1122 0.4067 0.033 Uiso 1 1 calc R
C11 C 0.3707(5) 0.04394(17) 0.08195(19) 0.0274(7) Uani 1 1 d .
H11A H 0.3619 0.0779 0.0300 0.041 Uiso 1 1 calc R
H11B H 0.2753 0.0030 0.0725 0.041 Uiso 1 1 calc R
H11C H 0.4959 0.0203 0.0911 0.041 Uiso 1 1 calc R
C12 C 0.2734(4) 0.21921(15) 0.08277(16) 0.0130(5) Uani 1 1 d .
H12A H 0.3631 0.2631 0.0901 0.016 Uiso 1 1 calc R
H12B H 0.2948 0.1906 0.0285 0.016 Uiso 1 1 calc R
N3 N 0.0831(3) 0.24874(12) 0.07397(14) 0.0122(4) Uani 1 1 d .
N4 N 0.0349(3) 0.29844(12) 0.13765(14) 0.0128(4) Uani 1 1 d .
C13 C -0.1484(4) 0.31156(15) 0.11851(18) 0.0155(5) Uani 1 1 d .
C14 C -0.2173(4) 0.27037(15) 0.04233(17) 0.0156(5) Uani 1 1 d .
H14 H -0.3429 0.2704 0.0142 0.019 Uiso 1 1 calc R
C15 C -0.0685(4) 0.23003(14) 0.01609(16) 0.0132(5) Uani 1 1 d .
C16 C -0.2531(4) 0.36243(18) 0.1750(2) 0.0249(6) Uani 1 1 d .
H16A H -0.1663 0.3829 0.2240 0.037 Uiso 1 1 calc R
H16B H -0.3519 0.3322 0.1985 0.037 Uiso 1 1 calc R
H16C H -0.3101 0.4056 0.1395 0.037 Uiso 1 1 calc R
C17 C -0.0585(4) 0.17359(16) -0.05735(18) 0.0190(6) Uani 1 1 d .
H17A H 0.0713 0.1555 -0.0570 0.029 Uiso 1 1 calc R
H17B H -0.0997 0.1989 -0.1139 0.029 Uiso 1 1 calc R
H17C H -0.1404 0.1292 -0.0494 0.029 Uiso 1 1 calc R

loop_
_atom_site_aniso_label
_atom_site_aniso_U_11
_atom_site_aniso_U_22
_atom_site_aniso_U_33
_atom_site_aniso_U_23
_atom_site_aniso_U_13
_atom_site_aniso_U_12
Pd 0.01288(11) 0.01023(11) 0.00917(11) -0.00070(6) 0.00100(7) 0.00021(7)
Cl 0.0168(3) 0.0184(3) 0.0126(3) -0.0015(2) -0.0016(2) -0.0006(2)
C1 0.0136(12) 0.0116(12) 0.0158(12) -0.0004(9) 0.0000(10) -0.0005(9)
C2 0.0184(13) 0.0165(13) 0.0133(12) 0.0007(10) 0.0019(10) -0.0003(10)
C3 0.0178(13) 0.0144(12) 0.0219(14) -0.0049(10) 0.0015(11) 0.0007(10)
C4 0.0241(14) 0.0119(12) 0.0278(15) 0.0040(11) -0.0002(12) -0.0001(11)
C5 0.0282(15) 0.0218(14) 0.0171(13) 0.0065(11) 0.0027(11) -0.0022(12)
C6 0.0200(13) 0.0171(13) 0.0144(13) -0.0015(10) 0.0017(10) -0.0002(10)
F1 0.0361(10) 0.0184(8) 0.0163(8) -0.0011(6) 0.0118(7) 0.0001(7)
F2 0.0346(10) 0.0146(8) 0.0301(9) -0.0088(7) 0.0067(8) 0.0019(7)
F3 0.0491(12) 0.0123(8) 0.0383(11) 0.0066(7) 0.0046(9) 0.0006(8)
F4 0.0600(13) 0.0264(10) 0.0230(9) 0.0122(8) 0.0132(9) -0.0015(9)
F5 0.0359(10) 0.0211(8) 0.0140(8) -0.0005(6) 0.0084(7) 0.0011(7)
N1 0.0160(11) 0.0139(10) 0.0104(10) -0.0012(8) 0.0018(8) 0.0032(8)
N2 0.0156(11) 0.0149(10) 0.0103(10) -0.0014(8) 0.0008(8) 0.0011(8)
C7 0.0180(13) 0.0148(12) 0.0138(12) 0.0027(10) -0.0008(10) -0.0007(10)
C8 0.0244(14) 0.0134(12) 0.0187(13) 0.0013(10) -0.0008(11) 0.0016(11)
C9 0.0171(13) 0.0139(12) 0.0188(13) -0.0016(10) -0.0007(10) 0.0035(10)
C10 0.0302(16) 0.0218(14) 0.0129(13) 0.0039(10) 0.0014(11) -0.0010(12)
C11 0.0423(18) 0.0190(14) 0.0199(14) -0.0049(11) -0.0006(13) 0.0120(13)
C12 0.0133(12) 0.0134(12) 0.0123(12) 0.0006(9) 0.0018(9) 0.0024(9)
N3 0.0136(10) 0.0112(10) 0.0119(10) -0.0012(8) 0.0023(8) 0.0023(8)
N4 0.0159(11) 0.0119(10) 0.0108(10) -0.0022(8) 0.0032(8) 0.0024(8)
C13 0.0158(12) 0.0160(12) 0.0152(12) 0.0009(10) 0.0036(10) 0.0010(10)
C14 0.0131(12) 0.0180(13) 0.0152(12) 0.0010(10) -0.0005(10) 0.0012(10)
C15 0.0161(12) 0.0137(12) 0.0096(11) 0.0016(9) 0.0005(9) -0.0014(9)
C16 0.0173(14) 0.0323(16) 0.0249(15) -0.0102(13) 0.0023(12) 0.0075(12)
C17 0.0189(13) 0.0214(14) 0.0167(13) -0.0046(11) 0.0014(11) -0.0002(11)

loop_
_atom_type_symbol
_atom_type_description
_atom_type_scat_dispersion_real
_atom_type_scat_dispersion_imag
_atom_type_scat_source
C C 0.0033 0.0016 'International Tables Vol C Tables 4.2.6.8 and 6.1.1.4'
H H 0.0000 0.0000 'International Tables Vol C Tables 4.2.6.8 and 6.1.1.4'
N N 0.0061 0.0033 'International Tables Vol C Tables 4.2.6.8 and 6.1.1.4'
F F 0.0171 0.0103 'International Tables Vol C Tables 4.2.6.8 and 6.1.1.4'
Cl Cl 0.1484 0.1585 'International Tables Vol C Tables 4.2.6.8 and 6.1.1.4'
Pd Pd -0.9988 1.0072 'International Tables Vol C Tables 4.2.6.8 and 6.1.1.4'

loop_
_geom_angle_atom_site_label_1
_geom_angle_atom_site_label_2
_geom_angle_atom_site_label_3
_geom_angle
C1 Pd N4 91.12(10)
C1 Pd N2 169.59(10)
N4 Pd N2 85.66(8)
C1 Pd Cl 90.08(8)
N4 Pd Cl 178.31(6)
N2 Pd Cl 93.37(6)
C2 C1 C6 114.1(2)
C2 C1 Pd 128.0(2)
C6 C1 Pd 117.86(19)
F1 C2 C3 115.9(2)
F1 C2 C1 120.5(2)
C3 C2 C1 123.6(2)
F2 C3 C4 119.7(2)
F2 C3 C2 120.3(2)
C4 C3 C2 120.0(3)
F3 C4 C5 121.2(3)
F3 C4 C3 120.2(3)
C5 C4 C3 118.7(3)
F4 C5 C4 120.0(3)
F4 C5 C6 120.2(3)
C4 C5 C6 119.7(3)
F5 C6 C5 116.0(2)
F5 C6 C1 120.0(2)
C5 C6 C1 123.9(3)
C9 N1 N2 111.6(2)
C9 N1 C12 129.7(2)
N2 N1 C12 118.3(2)
C7 N2 N1 105.7(2)
C7 N2 Pd 139.21(18)
N1 N2 Pd 115.04(16)
N2 C7 C8 109.8(2)
N2 C7 C10 122.0(2)
C8 C7 C10 128.3(2)
C9 C8 C7 106.8(2)
C9 C8 H8 126.6
C7 C8 H8 126.6
N1 C9 C8 106.1(2)
N1 C9 C11 122.9(2)
C8 C9 C11 131.0(3)
C7 C10 H10A 109.5
C7 C10 H10B 109.5
H10A C10 H10B 109.5
C7 C10 H10C 109.5
H10A C10 H10C 109.5
H10B C10 H10C 109.5
C9 C11 H11A 109.5
C9 C11 H11B 109.5
H11A C11 H11B 109.5
C9 C11 H11C 109.5
H11A C11 H11C 109.5
H11B C11 H11C 109.5
N3 C12 N1 110.4(2)
N3 C12 H12A 109.6
N1 C12 H12A 109.6
N3 C12 H12B 109.6
N1 C12 H12B 109.6
H12A C12 H12B 108.1
C15 N3 N4 111.1(2)
C15 N3 C12 130.6(2)
N4 N3 C12 117.9(2)
C13 N4 N3 106.0(2)
C13 N4 Pd 135.31(18)
N3 N4 Pd 117.54(16)
N4 C13 C14 109.8(2)
N4 C13 C16 121.6(2)
C14 C13 C16 128.6(2)
C15 C14 C13 106.7(2)
C15 C14 H14 126.6
C13 C14 H14 126.6
N3 C15 C14 106.3(2)
N3 C15 C17 122.6(2)
C14 C15 C17 131.1(2)
C13 C16 H16A 109.5
C13 C16 H16B 109.5
H16A C16 H16B 109.5
C13 C16 H16C 109.5
H16A C16 H16C 109.5
H16B C16 H16C 109.5
C15 C17 H17A 109.5
C15 C17 H17B 109.5
H17A C17 H17B 109.5
C15 C17 H17C 109.5
H17A C17 H17C 109.5
H17B C17 H17C 109.5

loop_
_geom_bond_atom_site_label_1
_geom_bond_atom_site_label_2
_geom_bond_distance
Pd C1 1.996(3)
Pd N4 2.029(2)
Pd N2 2.121(2)
Pd Cl 2.2963(6)
C1 C2 1.387(4)
C1 C6 1.390(4)
C2 F1 1.352(3)
C2 C3 1.382(4)
C3 F2 1.347(3)
C3 C4 1.379(4)
C4 F3 1.343(3)
C4 C5 1.374(4)
C5 F4 1.348(3)
C5 C6 1.381(4)
C6 F5 1.356(3)
N1 C9 1.355(3)
N1 N2 1.372(3)
N1 C12 1.447(3)
N2 C7 1.333(3)
C7 C8 1.406(4)
C7 C10 1.493(4)
C8 C9 1.374(4)
C8 H8 0.9500
C9 C11 1.493(4)
C10 H10A 0.9800
C10 H10B 0.9800
C10 H10C 0.9800
C11 H11A 0.9800
C11 H11B 0.9800
C11 H11C 0.9800
C12 N3 1.447(3)
C12 H12A 0.9900
C12 H12B 0.9900
N3 C15 1.355(3)
N3 N4 1.368(3)
N4 C13 1.331(3)
C13 C14 1.400(4)
C13 C16 1.491(4)
C14 C15 1.371(4)
C14 H14 0.9500
C15 C17 1.490(4)
C16 H16A 0.9800
C16 H16B 0.9800
C16 H16C 0.9800
C17 H17A 0.9800
C17 H17B 0.9800
C17 H17C 0.9800
